data_1575688
loop_
_publ_author_name
'Chandima, A. M. Buddhika'
'Sgro, Griffyn'
'Hilditch, Sierra M.'
'Kaluarachchige Don, Umesh I.'
'Ward, Cassandra L.'
'Anderson, Dennis P.'
'Herman, Limor'
'Gelman, Dmitri'
'Lord, Richard L.'
'Groysman, Stanislav'

_publ_section_title
;
 Heterodinuclear Cu(I)/Mo(VI) chemistry with bifunctional dibenzobarrelene
 ligands.
;
_journal_issue 39
_journal_name_full 'Dalton transactions (Cambridge, England : 2003)'
_journal_page_first 14716
_journal_page_last 14727
_journal_paper_doi 10.1039/d5dt01337b
_journal_volume 54
_journal_year 2025
_chemical_formula_moiety 'C47.463 H43.435 Cu N O5.12 P2, F6 P, 1.634(C4 H8 O), 0.5(C4 H10 O)'
_chemical_formula_sum 'C56 H61.51 Cu F6 N O7.26 P3'
_chemical_formula_weight 1135.10
_space_group_crystal_system triclinic
_space_group_IT_number 2
_space_group_name_Hall '-P 1'
_space_group_name_H-M_alt 'P -1'
_atom_sites_solution_hydrogens mixed
_atom_sites_solution_primary dual
_audit_creation_date 2024-10-17
_audit_creation_method
;
Olex2 1.5
(compiled 2024.02.16 svn.r378c4104 for OlexSys, GUI svn.r6928)
;
_audit_update_record
;
2025-06-04 deposited with the CCDC.	2025-09-10 downloaded from the CCDC.
;
_cell_angle_alpha 74.360(4)
_cell_angle_beta 84.718(4)
_cell_angle_gamma 74.392(4)
_cell_formula_units_Z 2
_cell_length_a 12.7377(16)
_cell_length_b 14.6834(18)
_cell_length_c 15.876(2)
_cell_measurement_reflns_used 9101
_cell_measurement_temperature 100.00
_cell_measurement_theta_max 26.155
_cell_measurement_theta_min 2.498
_cell_volume 2753.3(6)
_computing_cell_refinement 'SAINT V8.40B (?, 2016)'
_computing_data_reduction 'SAINT V8.40B (?, 2016)'
_computing_molecular_graphics 'Olex2 1.5 (Dolomanov et al., 2009)'
_computing_publication_material 'Olex2 1.5 (Dolomanov et al., 2009)'
_computing_structure_refinement 'SHELXL 2019/3 (Sheldrick, 2015)'
_computing_structure_solution 'SHELXT  (Sheldrick, 2015)'
_diffrn_ambient_temperature 100.00
_diffrn_detector 'Photon III'
_diffrn_detector_type 'CPAD area detector'
_diffrn_measured_fraction_theta_full 0.999
_diffrn_measured_fraction_theta_max 0.995
_diffrn_measurement_device '\k--geometry diffractometer'
_diffrn_measurement_device_type 'Bruker D8 VENTURE'
_diffrn_measurement_method '\f and \w scans'
_diffrn_radiation_collimation '0.8 mm pinhole collimator'
_diffrn_radiation_monochromator 'multilayer mirror'
_diffrn_radiation_type 'Mo K\a'
_diffrn_radiation_wavelength 0.71073
_diffrn_reflns_av_R_equivalents 0.1756
_diffrn_reflns_av_unetI/netI 0.0513
_diffrn_reflns_Laue_measured_fraction_full 0.999
_diffrn_reflns_Laue_measured_fraction_max 0.995
_diffrn_reflns_limit_h_max 15
_diffrn_reflns_limit_h_min -15
_diffrn_reflns_limit_k_max 18
_diffrn_reflns_limit_k_min -17
_diffrn_reflns_limit_l_max 19
_diffrn_reflns_limit_l_min 0
_diffrn_reflns_number 11314
_diffrn_reflns_point_group_measured_fraction_full 0.999
_diffrn_reflns_point_group_measured_fraction_max 0.995
_diffrn_reflns_theta_full 25.242
_diffrn_reflns_theta_max 26.482
_diffrn_reflns_theta_min 2.094
_diffrn_source 'microfocus sealed tube'
_diffrn_source_current 1.4
_diffrn_source_power 0.07
_diffrn_source_target Mo
_diffrn_source_type 'Incoatec I\mS'
_diffrn_source_voltage 50.0
_exptl_absorpt_coefficient_mu 0.556
_exptl_absorpt_correction_T_max 0.745374
_exptl_absorpt_correction_T_min 0.281561
_exptl_absorpt_correction_type multi-scan
_exptl_absorpt_process_details
;
 TWINABS-2012/1 (Bruker,2012) was used for absorption correction.
 
For component 1:
 wR2(int) was 0.1610 before and 0.0957 after correction.
 
For component 2:
 wR2(int) was 0.1959 before and 0.1099 after correction.
 The Ratio of minimum to maximum transmission is 0.38.

Final HKLF 4 output contains 288649 reflections, Rint = 0.1767
 (43100 with I > 3sig(I), Rint = 0.0722)
;
_exptl_crystal_colour colourless
_exptl_crystal_colour_primary colourless
_exptl_crystal_density_diffrn 1.369
_exptl_crystal_description prism
_exptl_crystal_F_000 1181
_exptl_crystal_size_max 0.15
_exptl_crystal_size_mid 0.1
_exptl_crystal_size_min 0.1
_refine_diff_density_max 1.615
_refine_diff_density_min -0.660
_refine_diff_density_rms 0.098
_refine_ls_extinction_method none
_refine_ls_goodness_of_fit_ref 1.044
_refine_ls_hydrogen_treatment constr
_refine_ls_matrix_type full
_refine_ls_number_parameters 747
_refine_ls_number_reflns 11314
_refine_ls_number_restraints 240
_refine_ls_restrained_S_all 1.068
_refine_ls_R_factor_all 0.1122
_refine_ls_R_factor_gt 0.0810
_refine_ls_shift/su_max 0.001
_refine_ls_shift/su_mean 0.000
_refine_ls_structure_factor_coef Fsqd
_refine_ls_weighting_details 'w=1/[\s^2^(Fo^2^)+(0.1392P)^2^+2.7174P] where P=(Fo^2^+2Fc^2^)/3'
_refine_ls_weighting_scheme calc
_refine_ls_wR_factor_gt 0.2198
_refine_ls_wR_factor_ref 0.2401
_reflns_Friedel_coverage 0.000
_reflns_number_gt 7904
_reflns_number_total 11314
_reflns_threshold_expression 'I > 2\s(I)'
_cod_data_source_file d5dt01337b3.cif
_cod_data_source_block mo_sg33_0m_4
_cod_depositor_comments 'Adding full bibliography for 1575687--1575689.cif.'
_cod_database_code 1575688
_shelx_shelxl_version_number 2019/3
_shelx_space_group_comment
;
The symmetry employed for this shelxl refinement is uniquely defined
by the following loop, which should always be used as a source of
symmetry information in preference to the above space-group names.
They are only intended as comments.
;
_shelx_estimated_absorpt_t_max 0.946
_shelx_estimated_absorpt_t_min 0.921
_olex2_refinement_description
;
1. Fixed Uiso
 At 1.2 times of:
  All C(H) groups, All C(H,H) groups
 At 1.5 times of:
  All C(H,H,H) groups, All O(H,H) groups
2. Restrained distances
 O1SB-C4SB = O1SB-C1SB
 1.44 with sigma of 0.02
 C4SB-C3SB = C2SB-C1SB
 1.53 with sigma of 0.02
 C3SB-C2SB
 1.54 with sigma of 0.02
 O1SB-C3SB = O1SB-C2SB = C4SB-C2SB = C3SB-C1SB
 2.38 with sigma of 0.04
 C1E-C2E \\sim C3E-C4E
 with sigma of 0.02
 O1E-C2E \\sim O1E-C3E
 with sigma of 0.02
 C1E-O1E \\sim C4E-O1E
 with sigma of 0.02
 O1SB-C4SB \\sim O1SB-C1SB \\sim O1S-C1S \\sim O1S-C4S \\sim O1SA-C1SA \\sim
O1SA-C4SA
 with sigma of 0.01
 C1SB-C2SB \\sim C4SB-C3SB \\sim C2S-C1S \\sim C4S-C3S \\sim C3S-C2S \\sim
C3SA-C4SA \\sim C2SA-C3SA ~
 C2SA-C1SA \\sim C2SB-C3SB
 with sigma of 0.01
 C4SA-C1SA \\sim C4SB-C1SB \\sim C1S-C4S
 with sigma of 0.01
 C3S-O1S \\sim C2SA-O1SA \\sim C2S-O1S \\sim C3SA-O1SA
 with sigma of 0.01
3. Uiso/Uaniso restraints and constraints
O1E \\sim C1E \\sim C2E \\sim C3E \\sim C4E: within 2A with sigma of 0.02 and
sigma for terminal atoms of 0.002 within 2A
Cu1 \\sim O1S \\sim C1S \\sim C2S \\sim C3S \\sim C4S \\sim O1SA \\sim O1W
\\sim C1SA \\sim C2SA \\sim C3SA \\sim C4SA \\sim O1SB \\sim C1SB \\sim C2SB
\\sim C3SB \\sim C4SB: within 2A with sigma of 0.01 and sigma for terminal
atoms of 0.002 within 2A
4. Others
 Sof(O1SB)=Sof(C1SB)=Sof(H1SA)=Sof(H1SB)=Sof(C2SB)=Sof(H2SA)=Sof(H2SB)=
 Sof(C3SB)=Sof(H3SA)=Sof(H3SB)=Sof(C4SB)=Sof(H4SA)=Sof(H4SB)=1-FVAR(1)
 Sof(O1SA)=Sof(C1SA)=Sof(H1SE)=Sof(H1SF)=Sof(C2SA)=Sof(H2SE)=Sof(H2SF)=
 Sof(C3SA)=Sof(H3SE)=Sof(H3SF)=Sof(C4SA)=Sof(H4SE)=Sof(H4SF)=FVAR(1)
 Sof(O1W)=Sof(H1WA)=Sof(H1WB)=FVAR(2)
 Fixed Sof: O1E(0.5) C1E(0.5) H1EA(0.5) H1EB(0.5) H1EC(0.5) C2E(0.5) H2EA(0.5)
 H2EB(0.5) C3E(0.5) H3EA(0.5) H3EB(0.5) C4E(0.5) H4EA(0.5) H4EB(0.5) H4EC(0.5)
5.a Rotating group:
 O1W(H1WA,H1WB)
5.b Ternary CH refined with riding coordinates:
 C19(H19), C22(H22), C27(H27), C30(H30)
5.c Secondary CH2 refined with riding coordinates:
 C1S(H1SC,H1SD), C2S(H2SC,H2SD), C3S(H3SC,H3SD), C4S(H4SC,H4SD), C1SA(H1SE,
 H1SF), C2SA(H2SE,H2SF), C3SA(H3SE,H3SF), C4SA(H4SE,H4SF), C1SB(H1SA,H1SB),
 C2SB(H2SA,H2SB), C3SB(H3SA,H3SB), C4SB(H4SA,H4SB), C2E(H2EA,H2EB), C3E(H3EA,
 H3EB)
5.d Aromatic/amide H refined with riding coordinates:
 C2(H2), C3(H3), C4(H4), C5(H5), C6(H6), C8(H8), C9(H9), C10(H10), C11(H11),
 C12(H12), C14(H14), C15(H15), C16(H16), C23(H23), C24(H24), C25(H25), C34(H34),
  C35(H35), C36(H36), C37(H37), C38(H38), C40(H40), C41(H41), C42(H42),
 C43(H43), C44(H44)
5.e Idealised Me refined as rotating group:
 C29(H29A,H29B,H29C), C32(H32A,H32B,H32C), C46(H46A,H46B,H46C), C1E(H1EA,H1EB,
 H1EC), C4E(H4EA,H4EB,H4EC)
;
_olex2_submission_special_instructions 'No special instructions were received'

loop_
_space_group_symop_operation_xyz
'x, y, z'
'-x, -y, -z'

loop_
_atom_site_label
_atom_site_type_symbol
_atom_site_fract_x
_atom_site_fract_y
_atom_site_fract_z
_atom_site_U_iso_or_equiv
_atom_site_adp_type
_atom_site_occupancy
_atom_site_site_symmetry_order
_atom_site_calc_flag
_atom_site_refinement_flags_posn
_atom_site_refinement_flags_adp
_atom_site_refinement_flags_occupancy
_atom_site_disorder_assembly
_atom_site_disorder_group
Cu1 Cu 0.70295(4) 0.36061(4) 0.83743(3) 0.04381(19) Uani 1 1 d . . . . .
P1 P 0.81387(9) 0.21059(9) 0.89378(7) 0.0391(3) Uani 1 1 d . . . . .
P2 P 0.61332(9) 0.40449(8) 0.71171(7) 0.0406(3) Uani 1 1 d . . . . .
P3 P 0.68374(14) 0.67571(11) 0.95376(11) 0.0663(4) Uani 1 1 d . . . . .
F1 F 0.7325(5) 0.7084(4) 1.0263(3) 0.1251(18) Uani 1 1 d . . . . .
F2 F 0.5949(4) 0.7757(3) 0.9280(4) 0.1284(19) Uani 1 1 d . . . . .
F3 F 0.6387(3) 0.6369(3) 0.8847(3) 0.0873(11) Uani 1 1 d . . . . .
F4 F 0.7727(4) 0.5757(3) 0.9794(4) 0.1271(19) Uani 1 1 d . . . . .
F5 F 0.5994(5) 0.6332(4) 1.0230(3) 0.132(2) Uani 1 1 d . . . . .
F6 F 0.7643(3) 0.7197(3) 0.8850(2) 0.0814(10) Uani 1 1 d . . . . .
O1 O 0.9190(3) 0.1330(3) 0.4312(2) 0.0705(11) Uani 1 1 d . . . . .
O2 O 0.7623(3) 0.0968(3) 0.4776(2) 0.0647(10) Uani 1 1 d . . . . .
O3 O 0.8346(3) -0.0368(3) 0.7261(2) 0.0576(9) Uani 1 1 d . . . . .
O4 O 0.6601(3) 0.0474(3) 0.7301(2) 0.0579(9) Uani 1 1 d . . . . .
O1S O 0.7894(5) 0.8042(4) 0.5064(3) 0.1168(17) Uani 1 1 d D U . . .
N1 N 0.6403(4) 0.4017(3) 0.9461(3) 0.0576(11) Uani 1 1 d . . . . .
C1 C 0.5165(4) 0.3364(3) 0.7023(3) 0.0435(10) Uani 1 1 d . . . . .
C2 C 0.4516(4) 0.3088(4) 0.7744(3) 0.0600(14) Uani 1 1 d . . . . .
H2 H 0.461593 0.321353 0.828394 0.072 Uiso 1 1 calc R U . . .
C3 C 0.3726(5) 0.2632(5) 0.7680(4) 0.0785(19) Uani 1 1 d . . . . .
H3 H 0.327015 0.245630 0.817193 0.094 Uiso 1 1 calc R U . . .
C4 C 0.3591(5) 0.2425(5) 0.6897(4) 0.0790(19) Uani 1 1 d . . . . .
H4 H 0.304465 0.210944 0.685429 0.095 Uiso 1 1 calc R U . . .
C5 C 0.4254(5) 0.2682(4) 0.6180(4) 0.0670(15) Uani 1 1 d . . . . .
H5 H 0.417247 0.252821 0.564966 0.080 Uiso 1 1 calc R U . . .
C6 C 0.5029(4) 0.3156(4) 0.6232(3) 0.0512(11) Uani 1 1 d . . . . .
H6 H 0.547215 0.334441 0.573479 0.061 Uiso 1 1 calc R U . . .
C8 C 0.4399(4) 0.5631(4) 0.6306(3) 0.0575(13) Uani 1 1 d . . . . .
H8 H 0.412222 0.516153 0.614704 0.069 Uiso 1 1 calc R U . . .
C9 C 0.3855(5) 0.6598(4) 0.6063(3) 0.0642(14) Uani 1 1 d . . . . .
H9 H 0.320923 0.679872 0.573381 0.077 Uiso 1 1 calc R U . . .
C10 C 0.4252(5) 0.7290(4) 0.6300(4) 0.0650(14) Uani 1 1 d . . . . .
H10 H 0.387879 0.796294 0.613619 0.078 Uiso 1 1 calc R U . . .
C11 C 0.5187(5) 0.6987(4) 0.6772(5) 0.0751(17) Uani 1 1 d . . . . .
H11 H 0.546753 0.745517 0.692951 0.090 Uiso 1 1 calc R U . . .
C12 C 0.5723(4) 0.6009(4) 0.7022(4) 0.0578(13) Uani 1 1 d . . . . .
H12 H 0.635831 0.580757 0.736369 0.069 Uiso 1 1 calc R U . . .
C13 C 0.7097(4) 0.3908(3) 0.6202(3) 0.0420(10) Uani 1 1 d . . . . .
C14 C 0.7183(4) 0.4692(4) 0.5485(3) 0.0480(11) Uani 1 1 d . . . . .
H14 H 0.668203 0.531358 0.543544 0.058 Uiso 1 1 calc R U . . .
C15 C 0.7990(4) 0.4569(4) 0.4851(3) 0.0545(12) Uani 1 1 d . . . . .
H15 H 0.802611 0.510657 0.436693 0.065 Uiso 1 1 calc R U . . .
C16 C 0.8746(4) 0.3681(4) 0.4904(3) 0.0553(13) Uani 1 1 d . . . . .
H16 H 0.930112 0.361045 0.446608 0.066 Uiso 1 1 calc R U . . .
C17 C 0.8679(4) 0.2894(4) 0.5608(3) 0.0457(11) Uani 1 1 d . . . . .
C18 C 0.7849(4) 0.3006(3) 0.6238(3) 0.0417(10) Uani 1 1 d . . . . .
C19 C 0.7888(3) 0.2059(3) 0.6946(3) 0.0393(9) Uani 1 1 d . . . . .
H19 H 0.729077 0.214133 0.739644 0.047 Uiso 1 1 calc R U . . .
C20 C 0.9005(3) 0.1751(3) 0.7338(3) 0.0394(9) Uani 1 1 d . . . . .
C21 C 0.9850(4) 0.1629(4) 0.6719(3) 0.0458(10) Uani 1 1 d . . . . .
C22 C 0.9455(4) 0.1879(4) 0.5797(3) 0.0478(11) Uani 1 1 d . . . . .
H22 H 1.007297 0.183414 0.536076 0.057 Uiso 1 1 calc R U . . .
C23 C 1.0935(4) 0.1321(4) 0.6971(3) 0.0481(11) Uani 1 1 d . . . . .
H23 H 1.150727 0.121874 0.655195 0.058 Uiso 1 1 calc R U . . .
C24 C 1.1165(4) 0.1168(4) 0.7839(3) 0.0484(11) Uani 1 1 d . . . . .
H24 H 1.190047 0.094180 0.802010 0.058 Uiso 1 1 calc R U . . .
C25 C 1.0333(4) 0.1340(3) 0.8448(3) 0.0433(10) Uani 1 1 d . . . . .
H25 H 1.051006 0.124294 0.903920 0.052 Uiso 1 1 calc R U . . .
C26 C 0.9237(4) 0.1654(3) 0.8210(3) 0.0411(10) Uani 1 1 d . . . . .
C27 C 0.8773(4) 0.1139(3) 0.5811(3) 0.0439(10) Uani 1 1 d . . . . .
H27 H 0.924238 0.047094 0.606966 0.053 Uiso 1 1 calc R U . . .
C28 C 0.8440(4) 0.1138(3) 0.4922(3) 0.0466(11) Uani 1 1 d . . . . .
C29 C 0.8944(5) 0.1335(5) 0.3434(3) 0.0713(16) Uani 1 1 d . . . . .
H29A H 0.959920 0.134111 0.305919 0.107 Uiso 1 1 calc R U . . .
H29B H 0.836364 0.191841 0.319597 0.107 Uiso 1 1 calc R U . . .
H29C H 0.870425 0.074806 0.345626 0.107 Uiso 1 1 calc R U . . .
C30 C 0.7791(4) 0.1309(3) 0.6430(3) 0.0430(10) Uani 1 1 d . . . . .
H30 H 0.712775 0.161131 0.606274 0.052 Uiso 1 1 calc R U . . .
C31 C 0.7634(4) 0.0370(4) 0.7046(3) 0.0452(11) Uani 1 1 d . . . . .
C32 C 0.6316(5) -0.0380(4) 0.7876(4) 0.0678(15) Uani 1 1 d . . . . .
H32A H 0.629696 -0.084200 0.753679 0.102 Uiso 1 1 calc R U . . .
H32B H 0.559784 -0.018025 0.814764 0.102 Uiso 1 1 calc R U . . .
H32C H 0.686184 -0.069347 0.833242 0.102 Uiso 1 1 calc R U . . .
C33 C 0.7482(3) 0.1116(3) 0.9375(3) 0.0407(10) Uani 1 1 d . . . . .
C34 C 0.8017(4) 0.0144(3) 0.9409(3) 0.0437(10) Uani 1 1 d . . . . .
H34 H 0.870666 -0.000648 0.912383 0.052 Uiso 1 1 calc R U . . .
C35 C 0.7550(4) -0.0603(4) 0.9856(3) 0.0503(11) Uani 1 1 d . . . . .
H35 H 0.791668 -0.126347 0.987558 0.060 Uiso 1 1 calc R U . . .
C36 C 0.6548(4) -0.0386(4) 1.0274(3) 0.0561(13) Uani 1 1 d . . . . .
H36 H 0.623495 -0.089891 1.059362 0.067 Uiso 1 1 calc R U . . .
C37 C 0.5995(4) 0.0584(4) 1.0230(3) 0.0550(12) Uani 1 1 d . . . . .
H37 H 0.529756 0.073075 1.050490 0.066 Uiso 1 1 calc R U . . .
C38 C 0.6462(4) 0.1335(4) 0.9783(3) 0.0462(10) Uani 1 1 d . . . . .
H38 H 0.608792 0.199570 0.975591 0.055 Uiso 1 1 calc R U . . .
C39 C 0.8880(3) 0.2082(3) 0.9878(3) 0.0415(10) Uani 1 1 d . . . . .
C40 C 0.8997(4) 0.1345(3) 1.0647(3) 0.0427(10) Uani 1 1 d . . . . .
H40 H 0.864840 0.083215 1.071550 0.051 Uiso 1 1 calc R U . . .
C41 C 0.9612(4) 0.1347(4) 1.1313(3) 0.0486(11) Uani 1 1 d . . . . .
H41 H 0.968371 0.083901 1.183789 0.058 Uiso 1 1 calc R U . . .
C42 C 1.0131(4) 0.2092(4) 1.1221(3) 0.0524(12) Uani 1 1 d . . . . .
H42 H 1.056287 0.208990 1.167956 0.063 Uiso 1 1 calc R U . . .
C43 C 1.0015(4) 0.2829(4) 1.0464(3) 0.0540(12) Uani 1 1 d . . . . .
H43 H 1.037391 0.333493 1.039524 0.065 Uiso 1 1 calc R U . . .
C44 C 0.9379(4) 0.2840(4) 0.9801(3) 0.0468(11) Uani 1 1 d . . . . .
H44 H 0.927943 0.336685 0.928874 0.056 Uiso 1 1 calc R U . . .
C45 C 0.6258(4) 0.4052(4) 1.0166(4) 0.0543(12) Uani 1 1 d . . . . .
C46 C 0.6054(5) 0.4070(5) 1.1070(4) 0.0723(16) Uani 1 1 d . . . . .
H46A H 0.606234 0.471218 1.113643 0.108 Uiso 1 1 calc R U . . .
H46B H 0.662189 0.356340 1.143096 0.108 Uiso 1 1 calc R U . . .
H46C H 0.534027 0.394456 1.125870 0.108 Uiso 1 1 calc R U . . .
C54 C 0.5350(4) 0.5324(3) 0.6781(3) 0.0442(10) Uani 1 1 d . . . . .
C1S C 0.8048(8) 0.7028(5) 0.5398(5) 0.108(2) Uani 1 1 d D U . . .
H1SC H 0.860561 0.667776 0.503875 0.129 Uiso 1 1 calc R U . . .
H1SD H 0.735790 0.684846 0.537407 0.129 Uiso 1 1 calc R U . . .
C2S C 0.8410(9) 0.6738(6) 0.6320(5) 0.132(3) Uani 1 1 d D U . . .
H2SC H 0.911615 0.623707 0.639152 0.158 Uiso 1 1 calc R U . . .
H2SD H 0.786310 0.647021 0.672448 0.158 Uiso 1 1 calc R U . . .
C3S C 0.8522(9) 0.7660(6) 0.6497(5) 0.134(3) Uani 1 1 d D U . . .
H3SC H 0.928400 0.771611 0.640950 0.161 Uiso 1 1 calc R U . . .
H3SD H 0.826552 0.770421 0.709566 0.161 Uiso 1 1 calc R U . . .
C4S C 0.7787(8) 0.8416(6) 0.5815(5) 0.120(3) Uani 1 1 d D U . . .
H4SC H 0.702196 0.853667 0.603412 0.144 Uiso 1 1 calc R U . . .
H4SD H 0.800520 0.904001 0.566878 0.144 Uiso 1 1 calc R U . . .
O1SA O 1.0065(5) 0.4756(6) 0.7755(5) 0.0731(17) Uani 0.634(5) 1 d D U P A 1
O1W O 0.7912(4) 0.4757(4) 0.8137(3) 0.0577(14) Uani 0.754(10) 1 d . U P A 1
H1WA H 0.860819 0.451108 0.802928 0.086 Uiso 0.754(10) 1 d R U P A 1
H1WB H 0.791662 0.494676 0.861951 0.086 Uiso 0.754(10) 1 d R U P A 1
C1SA C 1.0405(8) 0.5165(8) 0.8382(6) 0.091(2) Uani 0.634(5) 1 d D U P A 1
H1SE H 1.065774 0.464661 0.892000 0.109 Uiso 0.634(5) 1 calc R U P A 1
H1SF H 0.978769 0.566852 0.854205 0.109 Uiso 0.634(5) 1 calc R U P A 1
C2SA C 1.1315(8) 0.5613(8) 0.7967(8) 0.094(3) Uani 0.634(5) 1 d D U P A 1
H2SE H 1.171779 0.577372 0.838786 0.113 Uiso 0.634(5) 1 calc R U P A 1
H2SF H 1.108380 0.618428 0.746215 0.113 Uiso 0.634(5) 1 calc R U P A 1
C3SA C 1.1911(7) 0.4684(9) 0.7703(10) 0.127(4) Uani 0.634(5) 1 d D U P A 1
H3SE H 1.240982 0.424838 0.817243 0.153 Uiso 0.634(5) 1 calc R U P A 1
H3SF H 1.235324 0.484875 0.716411 0.153 Uiso 0.634(5) 1 calc R U P A 1
C4SA C 1.1079(8) 0.4150(8) 0.7539(9) 0.112(3) Uani 0.634(5) 1 d D U P A 1
H4SE H 1.110611 0.412209 0.692060 0.135 Uiso 0.634(5) 1 calc R U P A 1
H4SF H 1.121111 0.347717 0.792313 0.135 Uiso 0.634(5) 1 calc R U P A 1
O1SB O 0.8527(8) 0.4344(8) 0.7874(7) 0.0603(17) Uani 0.366(5) 1 d D U P A 2
C1SB C 0.8720(10) 0.5119(9) 0.8158(9) 0.0607(17) Uani 0.366(5) 1 d D U P A 2
H1SA H 0.847192 0.508824 0.877191 0.073 Uiso 0.366(5) 1 calc R U P A 2
H1SB H 0.835490 0.576384 0.778024 0.073 Uiso 0.366(5) 1 calc R U P A 2
C2SB C 0.9950(11) 0.4927(18) 0.8066(16) 0.083(3) Uani 0.366(5) 1 d D U P A 2
H2SA H 1.027124 0.459541 0.864924 0.099 Uiso 0.366(5) 1 calc R U P A 2
H2SB H 1.014491 0.556091 0.786224 0.099 Uiso 0.366(5) 1 calc R U P A 2
C3SB C 1.0450(12) 0.4302(16) 0.7434(13) 0.086(3) Uani 0.366(5) 1 d D U P A 2
H3SA H 1.078074 0.466393 0.690523 0.104 Uiso 0.366(5) 1 calc R U P A 2
H3SB H 1.098280 0.368870 0.771506 0.104 Uiso 0.366(5) 1 calc R U P A 2
C4SB C 0.9386(10) 0.4137(12) 0.7258(10) 0.075(3) Uani 0.366(5) 1 d D U P A 2
H4SA H 0.914421 0.454925 0.666973 0.090 Uiso 0.366(5) 1 calc R U P A 2
H4SB H 0.951178 0.344563 0.724343 0.090 Uiso 0.366(5) 1 calc R U P A 2
O1E O 0.4635(14) -0.0586(11) 0.6172(13) 0.169(5) Uani 0.5 1 d D U P B -1
C1E C 0.3798(19) -0.1031(17) 0.7596(18) 0.179(7) Uani 0.5 1 d D U P B -1
H1EA H 0.352309 -0.150540 0.740723 0.269 Uiso 0.5 1 calc R U P B -1
H1EB H 0.329320 -0.077907 0.803332 0.269 Uiso 0.5 1 calc R U P B -1
H1EC H 0.451727 -0.135029 0.785215 0.269 Uiso 0.5 1 calc R U P B -1
C2E C 0.389(2) -0.0147(17) 0.6772(18) 0.179(7) Uani 0.5 1 d D U P B -1
H2EA H 0.317393 0.018679 0.650400 0.214 Uiso 0.5 1 calc R U P B -1
H2EB H 0.418071 0.033685 0.694785 0.214 Uiso 0.5 1 calc R U P B -1
C3E C 0.459(4) 0.026(3) 0.544(3) 0.176(8) Uani 0.5 1 d D U P B -1
H3EA H 0.505246 0.066248 0.552445 0.211 Uiso 0.5 1 calc R U P B -1
H3EB H 0.382933 0.066342 0.533504 0.211 Uiso 0.5 1 calc R U P B -1
C4E C 0.504(4) -0.023(4) 0.464(3) 0.176(8) Uani 0.5 1 d D U P B -1
H4EA H 0.502532 -0.092134 0.480630 0.264 Uiso 0.5 1 calc R U P B -1
H4EB H 0.579437 -0.018679 0.448983 0.264 Uiso 0.5 1 calc R U P B -1
H4EC H 0.458570 0.011392 0.412504 0.264 Uiso 0.5 1 calc R U P B -1

loop_
_atom_site_aniso_label
_atom_site_aniso_U_11
_atom_site_aniso_U_22
_atom_site_aniso_U_33
_atom_site_aniso_U_23
_atom_site_aniso_U_13
_atom_site_aniso_U_12
Cu1 0.0502(4) 0.0521(3) 0.0289(3) -0.0020(2) -0.0075(2) -0.0187(3)
P1 0.0391(6) 0.0534(7) 0.0250(5) -0.0033(4) -0.0037(4) -0.0179(5)
P2 0.0449(6) 0.0474(6) 0.0279(5) -0.0022(4) -0.0068(4) -0.0147(5)
P3 0.0803(10) 0.0623(9) 0.0693(10) -0.0174(7) -0.0041(8) -0.0384(8)
F1 0.173(5) 0.164(5) 0.087(3) -0.041(3) 0.004(3) -0.116(4)
F2 0.105(3) 0.073(3) 0.193(5) -0.031(3) 0.043(3) -0.016(2)
F3 0.088(2) 0.092(3) 0.097(3) -0.033(2) -0.032(2) -0.028(2)
F4 0.126(4) 0.081(3) 0.160(4) 0.016(3) -0.090(3) -0.020(3)
F5 0.176(5) 0.164(5) 0.098(3) -0.028(3) 0.029(3) -0.132(4)
F6 0.074(2) 0.089(2) 0.081(2) -0.0086(19) -0.0045(18) -0.0331(19)
O1 0.065(2) 0.115(3) 0.0334(18) -0.0237(19) -0.0017(16) -0.022(2)
O2 0.072(2) 0.088(3) 0.0385(18) -0.0079(17) -0.0140(17) -0.031(2)
O3 0.063(2) 0.054(2) 0.048(2) -0.0001(16) -0.0133(16) -0.0111(18)
O4 0.054(2) 0.063(2) 0.055(2) -0.0037(16) -0.0018(16) -0.0228(17)
O1S 0.156(5) 0.100(4) 0.086(3) -0.012(3) -0.004(3) -0.030(3)
N1 0.078(3) 0.049(2) 0.041(2) -0.0090(18) -0.016(2) -0.006(2)
C1 0.040(2) 0.047(2) 0.039(2) 0.0010(19) -0.0105(18) -0.0138(19)
C2 0.057(3) 0.074(3) 0.045(3) 0.006(2) -0.012(2) -0.028(3)
C3 0.077(4) 0.095(5) 0.064(4) 0.008(3) -0.007(3) -0.049(4)
C4 0.075(4) 0.080(4) 0.086(5) 0.007(3) -0.027(3) -0.046(3)
C5 0.071(4) 0.069(3) 0.068(4) -0.011(3) -0.022(3) -0.027(3)
C6 0.051(3) 0.059(3) 0.045(3) -0.008(2) -0.011(2) -0.018(2)
C8 0.071(3) 0.055(3) 0.040(3) -0.004(2) -0.017(2) -0.009(3)
C9 0.072(4) 0.063(3) 0.045(3) -0.004(2) -0.017(2) 0.000(3)
C10 0.065(3) 0.051(3) 0.068(4) -0.002(3) -0.001(3) -0.011(3)
C11 0.060(4) 0.062(4) 0.106(5) -0.021(3) -0.001(3) -0.022(3)
C12 0.048(3) 0.051(3) 0.074(4) -0.015(3) -0.002(2) -0.012(2)
C13 0.046(2) 0.048(2) 0.031(2) -0.0008(18) -0.0079(17) -0.015(2)
C14 0.053(3) 0.054(3) 0.034(2) -0.0003(19) -0.0062(19) -0.019(2)
C15 0.072(3) 0.058(3) 0.031(2) 0.000(2) 0.002(2) -0.024(3)
C16 0.061(3) 0.074(3) 0.030(2) -0.003(2) 0.002(2) -0.025(3)
C17 0.051(3) 0.059(3) 0.028(2) -0.0057(19) -0.0036(18) -0.020(2)
C18 0.044(2) 0.056(3) 0.027(2) -0.0040(18) -0.0044(17) -0.020(2)
C19 0.040(2) 0.051(2) 0.026(2) -0.0061(17) -0.0042(16) -0.0120(19)
C20 0.040(2) 0.047(2) 0.029(2) -0.0044(17) -0.0010(16) -0.0130(19)
C21 0.049(3) 0.058(3) 0.030(2) -0.0065(19) -0.0023(18) -0.018(2)
C22 0.048(3) 0.069(3) 0.024(2) -0.0072(19) -0.0015(17) -0.015(2)
C23 0.037(2) 0.066(3) 0.038(2) -0.008(2) 0.0045(18) -0.015(2)
C24 0.037(2) 0.067(3) 0.039(2) -0.005(2) -0.0048(18) -0.018(2)
C25 0.043(2) 0.057(3) 0.029(2) -0.0028(18) -0.0079(17) -0.016(2)
C26 0.043(2) 0.053(3) 0.028(2) -0.0023(18) -0.0059(17) -0.020(2)
C27 0.045(2) 0.054(3) 0.027(2) -0.0055(18) -0.0088(17) -0.006(2)
C28 0.053(3) 0.044(2) 0.033(2) -0.0037(18) -0.009(2) 0.001(2)
C29 0.076(4) 0.104(5) 0.031(3) -0.020(3) -0.002(2) -0.016(3)
C30 0.045(2) 0.051(3) 0.032(2) -0.0052(18) -0.0112(18) -0.011(2)
C31 0.052(3) 0.055(3) 0.033(2) -0.010(2) -0.0062(19) -0.021(2)
C32 0.075(4) 0.081(4) 0.052(3) -0.002(3) 0.002(3) -0.043(3)
C33 0.039(2) 0.053(3) 0.028(2) -0.0021(18) -0.0042(16) -0.016(2)
C34 0.040(2) 0.055(3) 0.035(2) -0.0063(19) -0.0054(17) -0.014(2)
C35 0.047(3) 0.051(3) 0.050(3) -0.002(2) -0.013(2) -0.013(2)
C36 0.056(3) 0.067(3) 0.043(3) 0.004(2) -0.004(2) -0.029(3)
C37 0.046(3) 0.071(3) 0.048(3) -0.008(2) 0.002(2) -0.023(2)
C38 0.039(2) 0.054(3) 0.042(2) -0.006(2) -0.0018(18) -0.013(2)
C39 0.036(2) 0.059(3) 0.029(2) -0.0104(18) -0.0045(16) -0.010(2)
C40 0.043(2) 0.057(3) 0.030(2) -0.0114(18) -0.0007(17) -0.014(2)
C41 0.052(3) 0.061(3) 0.028(2) -0.0075(19) -0.0035(18) -0.009(2)
C42 0.054(3) 0.072(3) 0.033(2) -0.016(2) -0.009(2) -0.014(2)
C43 0.058(3) 0.068(3) 0.041(3) -0.012(2) -0.008(2) -0.024(3)
C44 0.048(3) 0.061(3) 0.032(2) -0.005(2) -0.0066(18) -0.019(2)
C45 0.058(3) 0.046(3) 0.054(3) -0.010(2) -0.021(2) -0.002(2)
C46 0.081(4) 0.090(4) 0.047(3) -0.028(3) -0.009(3) -0.010(3)
C54 0.049(3) 0.050(3) 0.030(2) -0.0029(18) -0.0012(18) -0.013(2)
C1S 0.123(5) 0.095(5) 0.109(5) -0.011(4) -0.016(4) -0.044(4)
C2S 0.134(6) 0.121(6) 0.117(6) 0.009(5) -0.015(5) -0.028(5)
C3S 0.166(6) 0.126(6) 0.097(5) -0.011(5) -0.019(5) -0.028(5)
C4S 0.165(6) 0.111(5) 0.075(4) -0.026(4) -0.003(4) -0.018(5)
O1SA 0.058(3) 0.083(4) 0.091(4) -0.033(3) 0.001(3) -0.028(3)
O1W 0.054(3) 0.065(3) 0.057(3) -0.013(2) -0.003(2) -0.022(2)
C1SA 0.087(5) 0.112(5) 0.090(5) -0.029(4) -0.009(4) -0.049(4)
C2SA 0.087(6) 0.107(6) 0.101(6) -0.031(5) -0.005(5) -0.042(5)
C3SA 0.108(7) 0.131(7) 0.123(7) -0.016(6) 0.004(6) -0.017(6)
C4SA 0.088(5) 0.109(5) 0.115(5) -0.003(5) 0.015(5) -0.015(5)
O1SB 0.056(3) 0.068(3) 0.058(3) -0.011(2) -0.002(2) -0.022(3)
C1SB 0.056(3) 0.067(3) 0.061(3) -0.013(3) -0.003(3) -0.022(3)
C2SB 0.064(5) 0.100(5) 0.091(6) -0.012(5) -0.010(5) -0.041(4)
C3SB 0.062(5) 0.103(6) 0.095(6) -0.006(5) 0.005(5) -0.042(5)
C4SB 0.065(5) 0.083(6) 0.080(6) -0.015(5) 0.004(5) -0.031(5)
O1E 0.158(11) 0.115(9) 0.255(15) -0.089(9) -0.080(11) -0.005(8)
C1E 0.149(12) 0.145(12) 0.267(18) -0.128(11) -0.068(13) 0.020(11)
C2E 0.149(12) 0.144(12) 0.267(18) -0.129(11) -0.068(13) 0.020(11)
C3E 0.17(2) 0.115(9) 0.249(16) -0.046(9) -0.098(15) -0.022(13)
C4E 0.17(2) 0.115(9) 0.249(16) -0.045(9) -0.097(15) -0.021(13)

loop_
_atom_type_symbol
_atom_type_description
_atom_type_scat_dispersion_real
_atom_type_scat_dispersion_imag
_atom_type_scat_source
C C 0.0033 0.0016 'International Tables Vol C Tables 4.2.6.8 and 6.1.1.4'
H H 0.0000 0.0000 'International Tables Vol C Tables 4.2.6.8 and 6.1.1.4'
Cu Cu 0.3201 1.2651 'International Tables Vol C Tables 4.2.6.8 and 6.1.1.4'
F F 0.0171 0.0103 'International Tables Vol C Tables 4.2.6.8 and 6.1.1.4'
N N 0.0061 0.0033 'International Tables Vol C Tables 4.2.6.8 and 6.1.1.4'
O O 0.0106 0.0060 'International Tables Vol C Tables 4.2.6.8 and 6.1.1.4'
P P 0.1023 0.0942 'International Tables Vol C Tables 4.2.6.8 and 6.1.1.4'

loop_
_geom_angle_atom_site_label_1
_geom_angle_atom_site_label_2
_geom_angle_atom_site_label_3
_geom_angle
_geom_angle_site_symmetry_1
_geom_angle_site_symmetry_3
_geom_angle_publ_flag
P1 Cu1 O1SB 93.5(3) . . ?
P2 Cu1 P1 124.87(5) . . ?
P2 Cu1 O1SB 99.4(3) . . ?
N1 Cu1 P1 101.79(12) . . ?
N1 Cu1 P2 124.16(13) . . ?
N1 Cu1 O1W 87.11(19) . . ?
N1 Cu1 O1SB 107.1(3) . . ?
O1W Cu1 P1 111.35(14) . . ?
O1W Cu1 P2 100.58(13) . . ?
C26 P1 Cu1 115.90(14) . . ?
C33 P1 Cu1 116.58(15) . . ?
C33 P1 C26 105.7(2) . . ?
C33 P1 C39 102.3(2) . . ?
C39 P1 Cu1 112.01(16) . . ?
C39 P1 C26 102.57(19) . . ?
C1 P2 Cu1 117.82(14) . . ?
C1 P2 C13 104.1(2) . . ?
C1 P2 C54 103.5(2) . . ?
C13 P2 Cu1 110.30(14) . . ?
C54 P2 Cu1 116.00(15) . . ?
C54 P2 C13 103.6(2) . . ?
F2 P3 F1 92.5(3) . . ?
F2 P3 F3 90.6(3) . . ?
F2 P3 F4 179.9(4) . . ?
F2 P3 F5 89.0(3) . . ?
F3 P3 F1 176.6(3) . . ?
F3 P3 F5 87.8(2) . . ?
F4 P3 F1 87.5(3) . . ?
F4 P3 F3 89.3(2) . . ?
F4 P3 F5 91.1(3) . . ?
F5 P3 F1 91.1(3) . . ?
F6 P3 F1 89.1(2) . . ?
F6 P3 F2 89.7(2) . . ?
F6 P3 F3 92.0(2) . . ?
F6 P3 F4 90.2(3) . . ?
F6 P3 F5 178.6(3) . . ?
C28 O1 C29 115.4(4) . . ?
C31 O4 C32 116.7(4) . . ?
C1S O1S C4S 104.9(5) . . ?
C45 N1 Cu1 162.5(4) . . ?
C2 C1 P2 118.5(4) . . ?
C2 C1 C6 119.7(4) . . ?
C6 C1 P2 121.8(3) . . ?
C1 C2 H2 120.0 . . ?
C3 C2 C1 120.0(5) . . ?
C3 C2 H2 120.0 . . ?
C2 C3 H3 119.8 . . ?
C2 C3 C4 120.3(6) . . ?
C4 C3 H3 119.8 . . ?
C3 C4 H4 120.1 . . ?
C5 C4 C3 119.8(5) . . ?
C5 C4 H4 120.1 . . ?
C4 C5 H5 119.8 . . ?
C6 C5 C4 120.4(6) . . ?
C6 C5 H5 119.8 . . ?
C1 C6 H6 120.1 . . ?
C5 C6 C1 119.8(5) . . ?
C5 C6 H6 120.1 . . ?
C9 C8 H8 119.5 . . ?
C9 C8 C54 121.0(5) . . ?
C54 C8 H8 119.5 . . ?
C8 C9 H9 120.1 . . ?
C8 C9 C10 119.8(5) . . ?
C10 C9 H9 120.1 . . ?
C9 C10 H10 120.4 . . ?
C11 C10 C9 119.3(5) . . ?
C11 C10 H10 120.4 . . ?
C10 C11 H11 119.8 . . ?
C10 C11 C12 120.5(6) . . ?
C12 C11 H11 119.8 . . ?
C11 C12 H12 119.6 . . ?
C54 C12 C11 120.7(5) . . ?
C54 C12 H12 119.6 . . ?
C14 C13 P2 122.9(4) . . ?
C18 C13 P2 119.5(3) . . ?
C18 C13 C14 117.4(4) . . ?
C13 C14 H14 119.7 . . ?
C15 C14 C13 120.5(5) . . ?
C15 C14 H14 119.7 . . ?
C14 C15 H15 119.2 . . ?
C14 C15 C16 121.7(4) . . ?
C16 C15 H15 119.2 . . ?
C15 C16 H16 120.6 . . ?
C15 C16 C17 118.8(5) . . ?
C17 C16 H16 120.6 . . ?
C16 C17 C18 119.9(5) . . ?
C16 C17 C22 126.5(4) . . ?
C18 C17 C22 113.6(4) . . ?
C13 C18 C19 126.0(4) . . ?
C17 C18 C13 121.6(4) . . ?
C17 C18 C19 112.4(4) . . ?
C18 C19 H19 112.2 . . ?
C18 C19 C30 104.2(3) . . ?
C20 C19 C18 106.1(3) . . ?
C20 C19 H19 112.2 . . ?
C20 C19 C30 109.5(4) . . ?
C30 C19 H19 112.2 . . ?
C21 C20 C19 113.0(4) . . ?
C21 C20 C26 120.3(4) . . ?
C26 C20 C19 126.5(4) . . ?
C20 C21 C22 113.3(4) . . ?
C23 C21 C20 120.6(4) . . ?
C23 C21 C22 126.0(4) . . ?
C17 C22 H22 111.9 . . ?
C17 C22 C27 107.4(4) . . ?
C21 C22 C17 108.2(4) . . ?
C21 C22 H22 111.9 . . ?
C21 C22 C27 105.1(3) . . ?
C27 C22 H22 111.9 . . ?
C21 C23 H23 120.5 . . ?
C24 C23 C21 119.0(4) . . ?
C24 C23 H23 120.5 . . ?
C23 C24 H24 119.7 . . ?
C23 C24 C25 120.7(4) . . ?
C25 C24 H24 119.7 . . ?
C24 C25 H25 119.3 . . ?
C24 C25 C26 121.4(4) . . ?
C26 C25 H25 119.3 . . ?
C20 C26 P1 119.3(3) . . ?
C25 C26 P1 122.5(3) . . ?
C25 C26 C20 117.7(4) . . ?
C22 C27 H27 106.9 . . ?
C28 C27 C22 114.8(4) . . ?
C28 C27 H27 106.9 . . ?
C28 C27 C30 111.8(4) . . ?
C30 C27 C22 109.1(4) . . ?
C30 C27 H27 106.9 . . ?
O1 C28 C27 111.5(4) . . ?
O2 C28 O1 123.2(4) . . ?
O2 C28 C27 125.2(4) . . ?
O1 C29 H29A 109.5 . . ?
O1 C29 H29B 109.5 . . ?
O1 C29 H29C 109.5 . . ?
H29A C29 H29B 109.5 . . ?
H29A C29 H29C 109.5 . . ?
H29B C29 H29C 109.5 . . ?
C19 C30 H30 107.5 . . ?
C27 C30 C19 110.2(4) . . ?
C27 C30 H30 107.5 . . ?
C31 C30 C19 111.3(3) . . ?
C31 C30 C27 112.6(4) . . ?
C31 C30 H30 107.5 . . ?
O3 C31 O4 125.0(4) . . ?
O3 C31 C30 124.7(4) . . ?
O4 C31 C30 110.3(4) . . ?
O4 C32 H32A 109.5 . . ?
O4 C32 H32B 109.5 . . ?
O4 C32 H32C 109.5 . . ?
H32A C32 H32B 109.5 . . ?
H32A C32 H32C 109.5 . . ?
H32B C32 H32C 109.5 . . ?
C34 C33 P1 122.1(3) . . ?
C38 C33 P1 117.7(4) . . ?
C38 C33 C34 119.7(4) . . ?
C33 C34 H34 119.8 . . ?
C35 C34 C33 120.5(4) . . ?
C35 C34 H34 119.8 . . ?
C34 C35 H35 120.1 . . ?
C36 C35 C34 119.8(5) . . ?
C36 C35 H35 120.1 . . ?
C35 C36 H36 119.9 . . ?
C35 C36 C37 120.3(4) . . ?
C37 C36 H36 119.9 . . ?
C36 C37 H37 120.0 . . ?
C38 C37 C36 120.1(5) . . ?
C38 C37 H37 120.0 . . ?
C33 C38 H38 120.1 . . ?
C37 C38 C33 119.7(5) . . ?
C37 C38 H38 120.1 . . ?
C40 C39 P1 123.8(4) . . ?
C40 C39 C44 118.6(4) . . ?
C44 C39 P1 117.6(3) . . ?
C39 C40 H40 119.7 . . ?
C41 C40 C39 120.7(4) . . ?
C41 C40 H40 119.7 . . ?
C40 C41 H41 119.8 . . ?
C40 C41 C42 120.3(4) . . ?
C42 C41 H41 119.8 . . ?
C41 C42 H42 120.3 . . ?
C43 C42 C41 119.5(4) . . ?
C43 C42 H42 120.3 . . ?
C42 C43 H43 119.8 . . ?
C42 C43 C44 120.4(5) . . ?
C44 C43 H43 119.8 . . ?
C39 C44 H44 119.8 . . ?
C43 C44 C39 120.4(4) . . ?
C43 C44 H44 119.8 . . ?
N1 C45 C46 178.0(6) . . ?
C45 C46 H46A 109.5 . . ?
C45 C46 H46B 109.5 . . ?
C45 C46 H46C 109.5 . . ?
H46A C46 H46B 109.5 . . ?
H46A C46 H46C 109.5 . . ?
H46B C46 H46C 109.5 . . ?
C8 C54 P2 123.6(4) . . ?
C12 C54 P2 117.8(4) . . ?
C12 C54 C8 118.7(5) . . ?
O1S C1S H1SC 109.8 . . ?
O1S C1S H1SD 109.8 . . ?
O1S C1S C2S 109.4(6) . . ?
H1SC C1S H1SD 108.2 . . ?
C2S C1S H1SC 109.8 . . ?
C2S C1S H1SD 109.8 . . ?
C1S C2S H2SC 110.7 . . ?
C1S C2S H2SD 110.7 . . ?
C1S C2S C3S 105.1(5) . . ?
H2SC C2S H2SD 108.8 . . ?
C3S C2S H2SC 110.7 . . ?
C3S C2S H2SD 110.7 . . ?
C2S C3S H3SC 111.6 . . ?
C2S C3S H3SD 111.6 . . ?
C2S C3S C4S 100.7(6) . . ?
H3SC C3S H3SD 109.4 . . ?
C4S C3S H3SC 111.6 . . ?
C4S C3S H3SD 111.6 . . ?
O1S C4S C3S 107.0(6) . . ?
O1S C4S H4SC 110.3 . . ?
O1S C4S H4SD 110.3 . . ?
C3S C4S H4SC 110.3 . . ?
C3S C4S H4SD 110.3 . . ?
H4SC C4S H4SD 108.6 . . ?
C4SA O1SA C1SA 101.3(6) . . ?
Cu1 O1W H1WA 109.6 . . ?
Cu1 O1W H1WB 110.3 . . ?
H1WA O1W H1WB 103.8 . . ?
O1SA C1SA H1SE 110.2 . . ?
O1SA C1SA H1SF 110.2 . . ?
O1SA C1SA C2SA 107.5(6) . . ?
H1SE C1SA H1SF 108.5 . . ?
C2SA C1SA H1SE 110.2 . . ?
C2SA C1SA H1SF 110.2 . . ?
C1SA C2SA H2SE 113.4 . . ?
C1SA C2SA H2SF 113.4 . . ?
C1SA C2SA C3SA 91.2(7) . . ?
H2SE C2SA H2SF 110.7 . . ?
C3SA C2SA H2SE 113.4 . . ?
C3SA C2SA H2SF 113.4 . . ?
C2SA C3SA H3SE 109.6 . . ?
C2SA C3SA H3SF 109.6 . . ?
C2SA C3SA C4SA 110.1(6) . . ?
H3SE C3SA H3SF 108.2 . . ?
C4SA C3SA H3SE 109.6 . . ?
C4SA C3SA H3SF 109.6 . . ?
O1SA C4SA C3SA 102.0(6) . . ?
O1SA C4SA H4SE 111.4 . . ?
O1SA C4SA H4SF 111.4 . . ?
C3SA C4SA H4SE 111.4 . . ?
C3SA C4SA H4SF 111.4 . . ?
H4SE C4SA H4SF 109.2 . . ?
C1SB O1SB Cu1 124.9(7) . . ?
C1SB O1SB C4SB 104.8(7) . . ?
C4SB O1SB Cu1 130.4(7) . . ?
O1SB C1SB H1SA 111.4 . . ?
O1SB C1SB H1SB 111.4 . . ?
O1SB C1SB C2SB 101.9(10) . . ?
H1SA C1SB H1SB 109.2 . . ?
C2SB C1SB H1SA 111.4 . . ?
C2SB C1SB H1SB 111.4 . . ?
C1SB C2SB H2SA 108.8 . . ?
C1SB C2SB H2SB 108.8 . . ?
C1SB C2SB C3SB 113.6(12) . . ?
H2SA C2SB H2SB 107.7 . . ?
C3SB C2SB H2SA 108.8 . . ?
C3SB C2SB H2SB 108.8 . . ?
C2SB C3SB H3SA 112.8 . . ?
C2SB C3SB H3SB 112.8 . . ?
H3SA C3SB H3SB 110.3 . . ?
C4SB C3SB C2SB 94.5(11) . . ?
C4SB C3SB H3SA 112.8 . . ?
C4SB C3SB H3SB 112.8 . . ?
O1SB C4SB C3SB 115.3(10) . . ?
O1SB C4SB H4SA 108.5 . . ?
O1SB C4SB H4SB 108.5 . . ?
C3SB C4SB H4SA 108.5 . . ?
C3SB C4SB H4SB 108.5 . . ?
H4SA C4SB H4SB 107.5 . . ?
C2E O1E C3E 100(3) . . ?
H1EA C1E H1EB 109.5 . . ?
H1EA C1E H1EC 109.5 . . ?
H1EB C1E H1EC 109.5 . . ?
C2E C1E H1EA 109.5 . . ?
C2E C1E H1EB 109.5 . . ?
C2E C1E H1EC 109.5 . . ?
O1E C2E C1E 105.3(17) . . ?
O1E C2E H2EA 110.7 . . ?
O1E C2E H2EB 110.7 . . ?
C1E C2E H2EA 110.7 . . ?
C1E C2E H2EB 110.7 . . ?
H2EA C2E H2EB 108.8 . . ?
O1E C3E H3EA 111.2 . . ?
O1E C3E H3EB 111.2 . . ?
O1E C3E C4E 103(2) . . ?
H3EA C3E H3EB 109.1 . . ?
C4E C3E H3EA 111.2 . . ?
C4E C3E H3EB 111.2 . . ?
C3E C4E H4EA 109.5 . . ?
C3E C4E H4EB 109.5 . . ?
C3E C4E H4EC 109.5 . . ?
H4EA C4E H4EB 109.5 . . ?
H4EA C4E H4EC 109.5 . . ?
H4EB C4E H4EC 109.5 . . ?

loop_
_geom_bond_atom_site_label_1
_geom_bond_atom_site_label_2
_geom_bond_distance
_geom_bond_site_symmetry_2
_geom_bond_publ_flag
Cu1 P1 2.2681(13) . ?
Cu1 P2 2.2433(12) . ?
Cu1 N1 2.007(5) . ?
Cu1 O1W 2.205(5) . ?
Cu1 O1SB 2.410(8) . ?
P1 C26 1.830(5) . ?
P1 C33 1.816(4) . ?
P1 C39 1.826(4) . ?
P2 C1 1.822(4) . ?
P2 C13 1.832(5) . ?
P2 C54 1.832(5) . ?
P3 F1 1.591(4) . ?
P3 F2 1.572(5) . ?
P3 F3 1.578(4) . ?
P3 F4 1.573(5) . ?
P3 F5 1.588(4) . ?
P3 F6 1.559(4) . ?
O1 C28 1.325(6) . ?
O1 C29 1.453(6) . ?
O2 C28 1.189(6) . ?
O3 C31 1.201(6) . ?
O4 C31 1.322(6) . ?
O4 C32 1.449(6) . ?
O1S C1S 1.404(6) . ?
O1S C4S 1.424(7) . ?
N1 C45 1.130(6) . ?
C1 C2 1.383(7) . ?
C1 C6 1.405(7) . ?
C2 H2 0.9500 . ?
C2 C3 1.375(8) . ?
C3 H3 0.9500 . ?
C3 C4 1.392(9) . ?
C4 H4 0.9500 . ?
C4 C5 1.382(9) . ?
C5 H5 0.9500 . ?
C5 C6 1.373(7) . ?
C6 H6 0.9500 . ?
C8 H8 0.9500 . ?
C8 C9 1.368(7) . ?
C8 C54 1.389(7) . ?
C9 H9 0.9500 . ?
C9 C10 1.395(8) . ?
C10 H10 0.9500 . ?
C10 C11 1.370(8) . ?
C11 H11 0.9500 . ?
C11 C12 1.379(8) . ?
C12 H12 0.9500 . ?
C12 C54 1.373(7) . ?
C13 C14 1.404(6) . ?
C13 C18 1.400(7) . ?
C14 H14 0.9500 . ?
C14 C15 1.382(7) . ?
C15 H15 0.9500 . ?
C15 C16 1.384(8) . ?
C16 H16 0.9500 . ?
C16 C17 1.389(6) . ?
C17 C18 1.395(6) . ?
C17 C22 1.520(7) . ?
C18 C19 1.527(6) . ?
C19 H19 1.0000 . ?
C19 C20 1.510(6) . ?
C19 C30 1.574(6) . ?
C20 C21 1.398(6) . ?
C20 C26 1.403(6) . ?
C21 C22 1.509(6) . ?
C21 C23 1.393(6) . ?
C22 H22 1.0000 . ?
C22 C27 1.558(7) . ?
C23 H23 0.9500 . ?
C23 C24 1.381(6) . ?
C24 H24 0.9500 . ?
C24 C25 1.386(6) . ?
C25 H25 0.9500 . ?
C25 C26 1.401(6) . ?
C27 H27 1.0000 . ?
C27 C28 1.512(6) . ?
C27 C30 1.526(6) . ?
C29 H29A 0.9800 . ?
C29 H29B 0.9800 . ?
C29 H29C 0.9800 . ?
C30 H30 1.0000 . ?
C30 C31 1.511(6) . ?
C32 H32A 0.9800 . ?
C32 H32B 0.9800 . ?
C32 H32C 0.9800 . ?
C33 C34 1.395(7) . ?
C33 C38 1.394(6) . ?
C34 H34 0.9500 . ?
C34 C35 1.383(6) . ?
C35 H35 0.9500 . ?
C35 C36 1.382(7) . ?
C36 H36 0.9500 . ?
C36 C37 1.394(8) . ?
C37 H37 0.9500 . ?
C37 C38 1.388(6) . ?
C38 H38 0.9500 . ?
C39 C40 1.385(6) . ?
C39 C44 1.397(6) . ?
C40 H40 0.9500 . ?
C40 C41 1.373(6) . ?
C41 H41 0.9500 . ?
C41 C42 1.393(7) . ?
C42 H42 0.9500 . ?
C42 C43 1.373(7) . ?
C43 H43 0.9500 . ?
C43 C44 1.380(6) . ?
C44 H44 0.9500 . ?
C45 C46 1.441(8) . ?
C46 H46A 0.9800 . ?
C46 H46B 0.9800 . ?
C46 H46C 0.9800 . ?
C1S H1SC 0.9900 . ?
C1S H1SD 0.9900 . ?
C1S C2S 1.490(7) . ?
C2S H2SC 0.9900 . ?
C2S H2SD 0.9900 . ?
C2S C3S 1.500(7) . ?
C3S H3SC 0.9900 . ?
C3S H3SD 0.9900 . ?
C3S C4S 1.503(7) . ?
C4S H4SC 0.9900 . ?
C4S H4SD 0.9900 . ?
O1SA C1SA 1.443(7) . ?
O1SA C4SA 1.429(8) . ?
O1W H1WA 0.8829 . ?
O1W H1WB 0.8835 . ?
C1SA H1SE 0.9900 . ?
C1SA H1SF 0.9900 . ?
C1SA C2SA 1.499(8) . ?
C2SA H2SE 0.9900 . ?
C2SA H2SF 0.9900 . ?
C2SA C3SA 1.518(8) . ?
C3SA H3SE 0.9900 . ?
C3SA H3SF 0.9900 . ?
C3SA C4SA 1.554(8) . ?
C4SA H4SE 0.9900 . ?
C4SA H4SF 0.9900 . ?
O1SB C1SB 1.417(8) . ?
O1SB C4SB 1.426(8) . ?
C1SB H1SA 0.9900 . ?
C1SB H1SB 0.9900 . ?
C1SB C2SB 1.515(8) . ?
C2SB H2SA 0.9900 . ?
C2SB H2SB 0.9900 . ?
C2SB C3SB 1.523(8) . ?
C3SB H3SA 0.9900 . ?
C3SB H3SB 0.9900 . ?
C3SB C4SB 1.503(8) . ?
C4SB H4SA 0.9900 . ?
C4SB H4SB 0.9900 . ?
O1E C2E 1.43(3) . ?
O1E C3E 1.45(3) . ?
C1E H1EA 0.9800 . ?
C1E H1EB 0.9800 . ?
C1E H1EC 0.9800 . ?
C1E C2E 1.60(2) . ?
C2E H2EA 0.9900 . ?
C2E H2EB 0.9900 . ?
C3E H3EA 0.9900 . ?
C3E H3EB 0.9900 . ?
C3E C4E 1.61(2) . ?
C4E H4EA 0.9800 . ?
C4E H4EB 0.9800 . ?
C4E H4EC 0.9800 . ?

loop_
_geom_torsion_atom_site_label_1
_geom_torsion_atom_site_label_2
_geom_torsion_atom_site_label_3
_geom_torsion_atom_site_label_4
_geom_torsion
_geom_torsion_site_symmetry_1
_geom_torsion_site_symmetry_2
_geom_torsion_site_symmetry_3
_geom_torsion_site_symmetry_4
_geom_torsion_publ_flag
Cu1 P1 C26 C20 -45.0(4) . . . . ?
Cu1 P1 C26 C25 125.7(3) . . . . ?
Cu1 P1 C33 C34 153.4(3) . . . . ?
Cu1 P1 C33 C38 -34.6(4) . . . . ?
Cu1 P1 C39 C40 135.2(4) . . . . ?
Cu1 P1 C39 C44 -46.6(4) . . . . ?
Cu1 P2 C1 C2 39.5(4) . . . . ?
Cu1 P2 C1 C6 -143.6(3) . . . . ?
Cu1 P2 C13 C14 -120.1(4) . . . . ?
Cu1 P2 C13 C18 54.6(4) . . . . ?
Cu1 P2 C54 C8 -149.1(4) . . . . ?
Cu1 P2 C54 C12 30.3(4) . . . . ?
Cu1 O1SB C1SB C2SB 150.6(12) . . . . ?
Cu1 O1SB C4SB C3SB -148.3(12) . . . . ?
P1 C33 C34 C35 170.9(3) . . . . ?
P1 C33 C38 C37 -171.3(4) . . . . ?
P1 C39 C40 C41 176.7(4) . . . . ?
P1 C39 C44 C43 -175.5(4) . . . . ?
P2 C1 C2 C3 175.6(5) . . . . ?
P2 C1 C6 C5 -176.9(4) . . . . ?
P2 C13 C14 C15 174.1(4) . . . . ?
P2 C13 C18 C17 -172.6(3) . . . . ?
P2 C13 C18 C19 6.3(6) . . . . ?
O1S C1S C2S C3S -3.2(11) . . . . ?
C1 P2 C13 C14 112.7(4) . . . . ?
C1 P2 C13 C18 -72.7(4) . . . . ?
C1 P2 C54 C8 -18.5(5) . . . . ?
C1 P2 C54 C12 160.9(4) . . . . ?
C1 C2 C3 C4 1.4(10) . . . . ?
C2 C1 C6 C5 0.0(8) . . . . ?
C2 C3 C4 C5 -0.1(10) . . . . ?
C3 C4 C5 C6 -1.4(10) . . . . ?
C4 C5 C6 C1 1.4(9) . . . . ?
C6 C1 C2 C3 -1.4(8) . . . . ?
C8 C9 C10 C11 0.2(9) . . . . ?
C9 C8 C54 P2 -179.1(4) . . . . ?
C9 C8 C54 C12 1.5(8) . . . . ?
C9 C10 C11 C12 -0.9(10) . . . . ?
C10 C11 C12 C54 1.9(9) . . . . ?
C11 C12 C54 P2 178.5(4) . . . . ?
C11 C12 C54 C8 -2.1(8) . . . . ?
C13 P2 C1 C2 162.0(4) . . . . ?
C13 P2 C1 C6 -21.1(4) . . . . ?
C13 P2 C54 C8 89.9(4) . . . . ?
C13 P2 C54 C12 -90.7(4) . . . . ?
C13 C14 C15 C16 -0.9(8) . . . . ?
C13 C18 C19 C20 -121.6(5) . . . . ?
C13 C18 C19 C30 122.8(4) . . . . ?
C14 C13 C18 C17 2.4(6) . . . . ?
C14 C13 C18 C19 -178.7(4) . . . . ?
C14 C15 C16 C17 0.8(8) . . . . ?
C15 C16 C17 C18 0.9(7) . . . . ?
C15 C16 C17 C22 -177.5(4) . . . . ?
C16 C17 C18 C13 -2.6(7) . . . . ?
C16 C17 C18 C19 178.4(4) . . . . ?
C16 C17 C22 C21 126.6(5) . . . . ?
C16 C17 C22 C27 -120.4(5) . . . . ?
C17 C18 C19 C20 57.3(5) . . . . ?
C17 C18 C19 C30 -58.2(5) . . . . ?
C17 C22 C27 C28 74.5(5) . . . . ?
C17 C22 C27 C30 -51.8(4) . . . . ?
C18 C13 C14 C15 -0.7(7) . . . . ?
C18 C17 C22 C21 -51.9(5) . . . . ?
C18 C17 C22 C27 61.1(5) . . . . ?
C18 C19 C20 C21 -57.4(5) . . . . ?
C18 C19 C20 C26 118.0(5) . . . . ?
C18 C19 C30 C27 63.5(4) . . . . ?
C18 C19 C30 C31 -170.9(4) . . . . ?
C19 C20 C21 C22 2.8(6) . . . . ?
C19 C20 C21 C23 -178.3(4) . . . . ?
C19 C20 C26 P1 -10.1(6) . . . . ?
C19 C20 C26 C25 178.8(4) . . . . ?
C19 C30 C31 O3 -99.8(5) . . . . ?
C19 C30 C31 O4 81.3(4) . . . . ?
C20 C19 C30 C27 -49.6(4) . . . . ?
C20 C19 C30 C31 76.0(4) . . . . ?
C20 C21 C22 C17 52.0(5) . . . . ?
C20 C21 C22 C27 -62.5(5) . . . . ?
C20 C21 C23 C24 -2.0(7) . . . . ?
C21 C20 C26 P1 165.0(4) . . . . ?
C21 C20 C26 C25 -6.1(7) . . . . ?
C21 C22 C27 C28 -170.5(4) . . . . ?
C21 C22 C27 C30 63.2(4) . . . . ?
C21 C23 C24 C25 -1.6(7) . . . . ?
C22 C17 C18 C13 176.0(4) . . . . ?
C22 C17 C18 C19 -3.0(5) . . . . ?
C22 C21 C23 C24 176.7(5) . . . . ?
C22 C27 C28 O1 33.4(6) . . . . ?
C22 C27 C28 O2 -148.1(5) . . . . ?
C22 C27 C30 C19 -8.3(4) . . . . ?
C22 C27 C30 C31 -133.2(4) . . . . ?
C23 C21 C22 C17 -126.8(5) . . . . ?
C23 C21 C22 C27 118.7(5) . . . . ?
C23 C24 C25 C26 1.3(7) . . . . ?
C24 C25 C26 P1 -168.3(4) . . . . ?
C24 C25 C26 C20 2.6(7) . . . . ?
C26 P1 C33 C34 23.0(4) . . . . ?
C26 P1 C33 C38 -165.0(3) . . . . ?
C26 P1 C39 C40 -99.9(4) . . . . ?
C26 P1 C39 C44 78.4(4) . . . . ?
C26 C20 C21 C22 -172.9(4) . . . . ?
C26 C20 C21 C23 6.0(7) . . . . ?
C27 C30 C31 O3 24.5(6) . . . . ?
C27 C30 C31 O4 -154.4(4) . . . . ?
C28 C27 C30 C19 -136.4(4) . . . . ?
C28 C27 C30 C31 98.8(4) . . . . ?
C29 O1 C28 O2 0.8(7) . . . . ?
C29 O1 C28 C27 179.4(5) . . . . ?
C30 C19 C20 C21 54.5(5) . . . . ?
C30 C19 C20 C26 -130.0(5) . . . . ?
C30 C27 C28 O1 158.2(4) . . . . ?
C30 C27 C28 O2 -23.2(7) . . . . ?
C32 O4 C31 O3 -0.8(7) . . . . ?
C32 O4 C31 C30 178.1(4) . . . . ?
C33 P1 C26 C20 85.8(4) . . . . ?
C33 P1 C26 C25 -103.5(4) . . . . ?
C33 P1 C39 C40 9.5(4) . . . . ?
C33 P1 C39 C44 -172.2(4) . . . . ?
C33 C34 C35 C36 -0.2(7) . . . . ?
C34 C33 C38 C37 0.9(7) . . . . ?
C34 C35 C36 C37 1.6(7) . . . . ?
C35 C36 C37 C38 -1.7(8) . . . . ?
C36 C37 C38 C33 0.4(7) . . . . ?
C38 C33 C34 C35 -1.0(6) . . . . ?
C39 P1 C26 C20 -167.3(4) . . . . ?
C39 P1 C26 C25 3.4(4) . . . . ?
C39 P1 C33 C34 -84.0(4) . . . . ?
C39 P1 C33 C38 88.0(4) . . . . ?
C39 C40 C41 C42 -0.2(7) . . . . ?
C40 C39 C44 C43 2.9(7) . . . . ?
C40 C41 C42 C43 0.6(7) . . . . ?
C41 C42 C43 C44 0.7(8) . . . . ?
C42 C43 C44 C39 -2.5(8) . . . . ?
C44 C39 C40 C41 -1.5(7) . . . . ?
C54 P2 C1 C2 -90.0(4) . . . . ?
C54 P2 C1 C6 86.9(4) . . . . ?
C54 P2 C13 C14 4.7(4) . . . . ?
C54 P2 C13 C18 179.4(3) . . . . ?
C54 C8 C9 C10 -0.5(8) . . . . ?
C1S O1S C4S C3S 34.5(10) . . . . ?
C1S C2S C3S C4S 22.5(11) . . . . ?
C2S C3S C4S O1S -35.4(11) . . . . ?
C4S O1S C1S C2S -19.1(10) . . . . ?
O1SA C1SA C2SA C3SA -50.1(11) . . . . ?
C1SA O1SA C4SA C3SA -27.8(12) . . . . ?
C1SA C2SA C3SA C4SA 30.2(13) . . . . ?
C2SA C3SA C4SA O1SA -2.8(15) . . . . ?
C4SA O1SA C1SA C2SA 53.3(11) . . . . ?
O1SB C1SB C2SB C3SB 21(2) . . . . ?
C1SB O1SB C4SB C3SB 32.1(18) . . . . ?
C1SB C2SB C3SB C4SB -4(2) . . . . ?
C2SB C3SB C4SB O1SB -17(2) . . . . ?
C4SB O1SB C1SB C2SB -29.7(16) . . . . ?
C2E O1E C3E C4E -160.7(16) . . . . ?
C3E O1E C2E C1E 175(3) . . . . ?
